data_2236973
loop_
_publ_author_name
'Wood, Mary H.'
'Clarke, Stuart M.'

_publ_section_title
;
 (<i>S</i>)-({-})-1-Phenylethanaminium hexanoate
;
_journal_coeditor_code MW2095
_journal_issue 12
_journal_name_full 'Acta Crystallographica Section E'
_journal_page_first o3335
_journal_paper_doi 10.1107/S1600536812045746
_journal_volume 68
_journal_year 2012
_chemical_formula_iupac 'C8 H12 N +, C6 H11 O2 -'
_chemical_formula_moiety 'C8 H12 N +, C6 H11 O2 -'
_chemical_formula_sum 'C14 H23 N O2'
_chemical_formula_weight 237.33
_chemical_name_systematic
;
(<i>S</i>)-(-)-1-Phenylethanaminium hexanoate
;
_space_group_IT_number 173
_symmetry_cell_setting hexagonal
_symmetry_space_group_name_Hall 'P 6c'
_symmetry_space_group_name_H-M 'P 63'
_atom_sites_solution_hydrogens geom
_atom_sites_solution_primary direct
_atom_sites_solution_secondary difmap
_audit_creation_method SHELXL-97
_cell_angle_alpha 90.00
_cell_angle_beta 90.00
_cell_angle_gamma 120.00
_cell_formula_units_Z 6
_cell_length_a 19.5845(5)
_cell_length_b 19.5845(5)
_cell_length_c 6.6307(2)
_cell_measurement_reflns_used 7677
_cell_measurement_temperature 180(2)
_cell_measurement_theta_max 25.35
_cell_measurement_theta_min 1.00
_cell_volume 2202.50(10)
_computing_cell_refinement 'SCALEPACK (Otwinowski & Minor, 1997)'
_computing_data_collection 'COLLECT (Nonius, 1998)'
_computing_data_reduction
;
DENZO and SCALEPACK (Otwinowski & Minor, 1997)
;
_computing_molecular_graphics 'Mercury (Macrae <i>et al.</i>, 2008)'
_computing_publication_material 'SHELXL97 (Sheldrick 2008)'
_computing_structure_refinement 'SHELXL97 (Sheldrick 2008)'
_computing_structure_solution 'SIR92 (Altomare <i>et al.</i>, 1994)'
_diffrn_ambient_temperature 180(2)
_diffrn_measured_fraction_theta_full 0.994
_diffrn_measured_fraction_theta_max 0.994
_diffrn_measurement_device_type 'Nonius KappaCCD'
_diffrn_measurement_method 'Thin slice \w and \f scans'
_diffrn_radiation_source 'fine-focus sealed tube'
_diffrn_radiation_type MoK\a
_diffrn_radiation_wavelength 0.71073
_diffrn_reflns_av_R_equivalents 0.0637
_diffrn_reflns_av_sigmaI/netI 0.0320
_diffrn_reflns_limit_h_max 22
_diffrn_reflns_limit_h_min -23
_diffrn_reflns_limit_k_max 23
_diffrn_reflns_limit_k_min -22
_diffrn_reflns_limit_l_max 7
_diffrn_reflns_limit_l_min -7
_diffrn_reflns_number 11638
_diffrn_reflns_theta_full 25.35
_diffrn_reflns_theta_max 25.35
_diffrn_reflns_theta_min 3.60
_exptl_absorpt_coefficient_mu 0.071
_exptl_absorpt_correction_T_max 0.999
_exptl_absorpt_correction_T_min 0.740
_exptl_absorpt_correction_type multi-scan
_exptl_absorpt_process_details
;
(SORTAV; Blessing, 1995)
;
_exptl_crystal_colour colourless
_exptl_crystal_density_diffrn 1.074
_exptl_crystal_density_method 'not measured'
_exptl_crystal_description needle
_exptl_crystal_F_000 780
_exptl_crystal_size_max 0.46
_exptl_crystal_size_mid 0.05
_exptl_crystal_size_min 0.05
_refine_diff_density_max 0.108
_refine_diff_density_min -0.143
_refine_ls_extinction_method none
_refine_ls_goodness_of_fit_ref 1.064
_refine_ls_hydrogen_treatment constr
_refine_ls_matrix_type full
_refine_ls_number_parameters 157
_refine_ls_number_reflns 1461
_refine_ls_number_restraints 1
_refine_ls_restrained_S_all 1.064
_refine_ls_R_factor_all 0.0509
_refine_ls_R_factor_gt 0.0396
_refine_ls_shift/su_max 0.000
_refine_ls_shift/su_mean 0.000
_refine_ls_structure_factor_coef Fsqd
_refine_ls_weighting_details 'calc w=1/[\s^2^(Fo^2^)+(0.0379P)^2^+0.3614P] where P=(Fo^2^+2Fc^2^)/3'
_refine_ls_weighting_scheme calc
_refine_ls_wR_factor_gt 0.0826
_refine_ls_wR_factor_ref 0.0867
_reflns_number_gt 1270
_reflns_number_total 1461
_reflns_threshold_expression I>2sigma(I)
_cod_data_source_file mw2095.cif
_cod_data_source_block I
_cod_original_cell_volume 2202.49(10)
_cod_database_code 2236973
_cod_database_fobs_code 2236973

loop_
_symmetry_equiv_pos_as_xyz
'x, y, z'
'-x, -y, z+1/2'
'-y, x-y, z'
'-x+y, -x, z'
'x-y, x, z+1/2'
'y, -x+y, z+1/2'

loop_
_atom_site_type_symbol
_atom_site_label
_atom_site_fract_x
_atom_site_fract_y
_atom_site_fract_z
_atom_site_U_iso_or_equiv
_atom_site_adp_type
_atom_site_calc_flag
_atom_site_refinement_flags
_atom_site_occupancy
_atom_site_symmetry_multiplicity
N N1 0.51079(11) 0.94274(11) 0.0797(3) 0.0332(4) Uani d . 1 1
H H1A 0.5437 0.9491 -0.0246 0.050 Uiso calc R 1 1
H H1B 0.5394 0.9618 0.1949 0.050 Uiso calc R 1 1
H H1C 0.4849 0.9695 0.0530 0.050 Uiso calc R 1 1
C C1 0.49217(13) 0.81354(13) 0.1884(4) 0.0352(5) Uani d . 1 1
C C2 0.46986(15) 0.77731(15) 0.3746(4) 0.0442(6) Uani d . 1 1
H H2 0.4295 0.7797 0.4483 0.053 Uiso calc R 1 1
C C3 0.50523(17) 0.73764(15) 0.4557(5) 0.0530(7) Uani d . 1 1
H H3 0.4899 0.7139 0.5850 0.064 Uiso calc R 1 1
C C4 0.56286(17) 0.73265(15) 0.3483(5) 0.0534(8) Uani d . 1 1
H H4 0.5871 0.7051 0.4027 0.064 Uiso calc R 1 1
C C5 0.58501(16) 0.76781(15) 0.1621(5) 0.0497(7) Uani d . 1 1
H H5 0.6246 0.7642 0.0879 0.060 Uiso calc R 1 1
C C6 0.55026(14) 0.80857(15) 0.0807(4) 0.0415(6) Uani d . 1 1
H H6 0.5662 0.8329 -0.0479 0.050 Uiso calc R 1 1
C C7 0.45226(13) 0.85703(14) 0.1056(4) 0.0367(6) Uani d . 1 1
H H7 0.4121 0.8522 0.2063 0.044 Uiso calc R 1 1
C C8 0.41036(17) 0.82438(18) -0.0939(5) 0.0580(8) Uani d . 1 1
H H8A 0.3859 0.8549 -0.1387 0.087 Uiso calc R 1 1
H H8B 0.3696 0.7690 -0.0765 0.087 Uiso calc R 1 1
H H8C 0.4486 0.8281 -0.1951 0.087 Uiso calc R 1 1
O O1 0.57647(10) 0.99218(11) 0.4586(3) 0.0445(5) Uani d . 1 1
O O2 0.60989(10) 0.96859(11) 0.7585(3) 0.0492(5) Uani d . 1 1
C C9 0.61695(13) 0.97445(13) 0.5718(4) 0.0326(5) Uani d . 1 1
C C10 0.67789(14) 0.95875(14) 0.4762(4) 0.0360(5) Uani d . 1 1
H H10A 0.6532 0.9013 0.4529 0.043 Uiso calc R 1 1
H H10B 0.7211 0.9736 0.5745 0.043 Uiso calc R 1 1
C C11 0.71404(14) 1.00073(15) 0.2782(4) 0.0396(6) Uani d . 1 1
H H11A 0.6714 0.9874 0.1792 0.047 Uiso calc R 1 1
H H11B 0.7414 1.0584 0.3008 0.047 Uiso calc R 1 1
C C12 0.77217(14) 0.97868(14) 0.1911(4) 0.0396(6) Uani d . 1 1
H H12A 0.8136 0.9902 0.2926 0.048 Uiso calc R 1 1
H H12B 0.7442 0.9212 0.1647 0.048 Uiso calc R 1 1
C C13 0.81090(17) 1.02175(16) -0.0018(4) 0.0495(7) Uani d . 1 1
H H13A 0.8426 1.0789 0.0267 0.059 Uiso calc R 1 1
H H13B 0.7695 1.0138 -0.1000 0.059 Uiso calc R 1 1
C C14 0.8639(2) 0.99434(19) -0.0959(5) 0.0714(10) Uani d . 1 1
H H14A 0.8851 1.0221 -0.2237 0.107 Uiso calc R 1 1
H H14B 0.8333 0.9374 -0.1208 0.107 Uiso calc R 1 1
H H14C 0.9075 1.0058 -0.0037 0.107 Uiso calc R 1 1

loop_
_atom_site_aniso_label
_atom_site_aniso_U_11
_atom_site_aniso_U_22
_atom_site_aniso_U_33
_atom_site_aniso_U_12
_atom_site_aniso_U_13
_atom_site_aniso_U_23
N1 0.0388(10) 0.0438(11) 0.0260(9) 0.0273(9) 0.0000(9) -0.0005(9)
C1 0.0343(12) 0.0335(12) 0.0342(13) 0.0143(10) -0.0028(11) -0.0051(12)
C2 0.0440(14) 0.0454(14) 0.0401(15) 0.0202(12) 0.0053(12) 0.0048(12)
C3 0.0592(17) 0.0431(15) 0.0479(18) 0.0189(14) -0.0035(15) 0.0121(14)
C4 0.0577(18) 0.0333(14) 0.070(2) 0.0229(13) -0.0176(16) -0.0024(15)
C5 0.0481(15) 0.0459(15) 0.0634(19) 0.0297(13) -0.0045(15) -0.0113(15)
C6 0.0441(14) 0.0422(14) 0.0392(13) 0.0223(12) 0.0030(13) -0.0027(12)
C7 0.0317(12) 0.0433(13) 0.0362(14) 0.0195(11) 0.0033(11) 0.0028(11)
C8 0.0509(17) 0.0625(18) 0.059(2) 0.0272(14) -0.0232(15) -0.0104(16)
O1 0.0534(10) 0.0647(11) 0.0333(10) 0.0430(9) -0.0058(9) -0.0097(9)
O2 0.0512(11) 0.0703(13) 0.0298(11) 0.0331(10) 0.0079(9) 0.0073(9)
C9 0.0327(12) 0.0322(12) 0.0300(15) 0.0142(10) -0.0018(11) -0.0032(11)
C10 0.0373(13) 0.0420(13) 0.0321(13) 0.0223(11) -0.0006(11) -0.0004(11)
C11 0.0427(14) 0.0453(14) 0.0339(14) 0.0244(12) 0.0017(11) 0.0003(12)
C12 0.0361(13) 0.0390(13) 0.0406(14) 0.0164(11) 0.0013(12) -0.0020(12)
C13 0.0524(16) 0.0557(16) 0.0407(14) 0.0272(14) 0.0092(13) 0.0006(14)
C14 0.084(2) 0.0603(19) 0.072(2) 0.0374(17) 0.0398(19) 0.0078(17)

loop_
_atom_type_symbol
_atom_type_description
_atom_type_scat_dispersion_real
_atom_type_scat_dispersion_imag
_atom_type_scat_source
C C 0.0033 0.0016 'International Tables Vol C Tables 4.2.6.8 and 6.1.1.4'
H H 0.0000 0.0000 'International Tables Vol C Tables 4.2.6.8 and 6.1.1.4'
O O 0.0106 0.0060 'International Tables Vol C Tables 4.2.6.8 and 6.1.1.4'
N N 0.0061 0.0033 'International Tables Vol C Tables 4.2.6.8 and 6.1.1.4'

loop_
_geom_angle_atom_site_label_1
_geom_angle_atom_site_label_2
_geom_angle_atom_site_label_3
_geom_angle
C7 N1 H1A 109.5
C7 N1 H1B 109.5
H1A N1 H1B 109.5
C7 N1 H1C 109.5
H1A N1 H1C 109.5
H1B N1 H1C 109.5
C2 C1 C6 118.9(2)
C2 C1 C7 119.5(2)
C6 C1 C7 121.6(2)
C1 C2 C3 121.2(3)
C1 C2 H2 119.4
C3 C2 H2 119.4
C4 C3 C2 119.8(3)
C4 C3 H3 120.1
C2 C3 H3 120.1
C5 C4 C3 119.5(3)
C5 C4 H4 120.2
C3 C4 H4 120.2
C4 C5 C6 120.9(3)
C4 C5 H5 119.5
C6 C5 H5 119.5
C1 C6 C5 119.6(3)
C1 C6 H6 120.2
C5 C6 H6 120.2
N1 C7 C1 110.52(17)
N1 C7 C8 108.8(2)
C1 C7 C8 113.6(2)
N1 C7 H7 107.9
C1 C7 H7 107.9
C8 C7 H7 107.9
C7 C8 H8A 109.5
C7 C8 H8B 109.5
H8A C8 H8B 109.5
C7 C8 H8C 109.5
H8A C8 H8C 109.5
H8B C8 H8C 109.5
O2 C9 O1 124.2(2)
O2 C9 C10 117.4(2)
O1 C9 C10 118.4(2)
C9 C10 C11 116.9(2)
C9 C10 H10A 108.1
C11 C10 H10A 108.1
C9 C10 H10B 108.1
C11 C10 H10B 108.1
H10A C10 H10B 107.3
C12 C11 C10 112.7(2)
C12 C11 H11A 109.0
C10 C11 H11A 109.0
C12 C11 H11B 109.0
C10 C11 H11B 109.0
H11A C11 H11B 107.8
C13 C12 C11 113.7(2)
C13 C12 H12A 108.8
C11 C12 H12A 108.8
C13 C12 H12B 108.8
C11 C12 H12B 108.8
H12A C12 H12B 107.7
C12 C13 C14 113.0(2)
C12 C13 H13A 109.0
C14 C13 H13A 109.0
C12 C13 H13B 109.0
C14 C13 H13B 109.0
H13A C13 H13B 107.8
C13 C14 H14A 109.5
C13 C14 H14B 109.5
H14A C14 H14B 109.5
C13 C14 H14C 109.5
H14A C14 H14C 109.5
H14B C14 H14C 109.5

loop_
_geom_bond_atom_site_label_1
_geom_bond_atom_site_label_2
_geom_bond_distance
N1 C7 1.496(3)
N1 H1A 0.9100
N1 H1B 0.9100
N1 H1C 0.9100
C1 C2 1.382(4)
C1 C6 1.387(3)
C1 C7 1.518(3)
C2 C3 1.382(4)
C2 H2 0.9500
C3 C4 1.378(4)
C3 H3 0.9500
C4 C5 1.374(4)
C4 H4 0.9500
C5 C6 1.391(4)
C5 H5 0.9500
C6 H6 0.9500
C7 C8 1.519(4)
C7 H7 1.0000
C8 H8A 0.9800
C8 H8B 0.9800
C8 H8C 0.9800
O1 C9 1.260(3)
O2 C9 1.244(3)
C9 C10 1.513(3)
C10 C11 1.522(4)
C10 H10A 0.9900
C10 H10B 0.9900
C11 C12 1.519(3)
C11 H11A 0.9900
C11 H11B 0.9900
C12 C13 1.511(4)
C12 H12A 0.9900
C12 H12B 0.9900
C13 C14 1.520(4)
C13 H13A 0.9900
C13 H13B 0.9900
C14 H14A 0.9800
C14 H14B 0.9800
C14 H14C 0.9800

loop_
_geom_hbond_atom_site_label_D
_geom_hbond_atom_site_label_H
_geom_hbond_atom_site_label_A
_geom_hbond_site_symmetry_A
_geom_hbond_distance_DH
_geom_hbond_distance_HA
_geom_hbond_distance_DA
_geom_hbond_angle_DHA
N1 H1A O2 1_554 0.91 1.84 2.753(3) 176
N1 H1B O1 . 0.91 1.87 2.768(3) 167
N1 H1C O1 2_674 0.91 1.82 2.714(2) 168

loop_
_geom_torsion_atom_site_label_1
_geom_torsion_atom_site_label_2
_geom_torsion_atom_site_label_3
_geom_torsion_atom_site_label_4
_geom_torsion
C6 C1 C2 C3 1.0(4)
C7 C1 C2 C3 -179.6(2)
C1 C2 C3 C4 -1.1(4)
C2 C3 C4 C5 0.5(4)
C3 C4 C5 C6 0.3(4)
C2 C1 C6 C5 -0.3(4)
C7 C1 C6 C5 -179.7(2)
C4 C5 C6 C1 -0.4(4)
C2 C1 C7 N1 117.3(2)
C6 C1 C7 N1 -63.3(3)
C2 C1 C7 C8 -120.0(3)
C6 C1 C7 C8 59.4(3)
O2 C9 C10 C11 -152.0(2)
O1 C9 C10 C11 28.2(3)
C9 C10 C11 C12 -177.9(2)
C10 C11 C12 C13 -178.0(2)
C11 C12 C13 C14 -175.4(3)

loop_
_cod_related_entry_id
_cod_related_entry_database
_cod_related_entry_code
1 ChemSpider 30658245
